data_4076697
loop_
_publ_author_name
'Enders, Markus'
'Kohl, Gerald'
'Pritzkow, Hans'

_publ_section_title
;
 Novel Heterobimetallic Compounds with Metal&#x2212;Metal Bonds:&#x00A0;
 The Use of Quinolyl-Substituted Metallocenes as Tridentate
 Ligands&#x2020;
;
_journal_issue 6
_journal_name_full Organometallics
_journal_page_first 1111
_journal_paper_doi 10.1021/om010937o
_journal_volume 21
_journal_year 2002
_chemical_formula_moiety 'C28 H22 Cl2 N2 Ru, C H2 Cl2'
_chemical_formula_sum 'C29 H24 Cl4 N2 Ru'
_chemical_formula_weight 643.37
_chemical_name_systematic
;
 ?
;
_space_group_IT_number 14
_symmetry_cell_setting monoclinic
_symmetry_space_group_name_Hall '-P 2yn'
_symmetry_space_group_name_H-M 'P 1 21/n 1'
_atom_sites_solution_hydrogens difmap
_atom_sites_solution_primary direct
_atom_sites_solution_secondary difmap
_audit_creation_method SHELXL-97
_cell_angle_alpha 90.00
_cell_angle_beta 103.0230(10)
_cell_angle_gamma 90.00
_cell_formula_units_Z 4
_cell_length_a 9.2043(5)
_cell_length_b 20.3045(12)
_cell_length_c 13.8579(8)
_cell_measurement_temperature 190(2)
_cell_volume 2523.3(2)
_computing_cell_refinement 'Bruker SAINT'
_computing_data_collection 'Bruker SMART'
_computing_data_reduction 'Bruker SAINT'
_computing_molecular_graphics 'Bruker SHELXTL'
_computing_publication_material 'SHELXL-97 (Sheldrick, 1997)'
_computing_structure_refinement 'SHELXL-97 (Sheldrick, 1997)'
_computing_structure_solution 'SHELXS-97 (Sheldrick, 1990)'
_diffrn_ambient_temperature 190(2)
_diffrn_measured_fraction_theta_full 0.953
_diffrn_measured_fraction_theta_max 0.953
_diffrn_measurement_device_type 'CCD area detector'
_diffrn_measurement_method omega-scans
_diffrn_radiation_monochromator graphite
_diffrn_radiation_source 'fine-focus sealed tube'
_diffrn_radiation_type MoK\a
_diffrn_radiation_wavelength 0.71073
_diffrn_reflns_av_R_equivalents 0.0332
_diffrn_reflns_av_sigmaI/netI 0.0336
_diffrn_reflns_limit_h_max 13
_diffrn_reflns_limit_h_min -13
_diffrn_reflns_limit_k_max 29
_diffrn_reflns_limit_k_min 0
_diffrn_reflns_limit_l_max 20
_diffrn_reflns_limit_l_min 0
_diffrn_reflns_number 23594
_diffrn_reflns_theta_full 32.07
_diffrn_reflns_theta_max 32.07
_diffrn_reflns_theta_min 1.81
_exptl_absorpt_coefficient_mu 1.068
_exptl_absorpt_correction_T_max 1.0000
_exptl_absorpt_correction_T_min 0.7667
_exptl_absorpt_correction_type multi-scan
_exptl_absorpt_process_details SADABS
_exptl_crystal_colour yellow
_exptl_crystal_density_diffrn 1.694
_exptl_crystal_density_method 'not measured'
_exptl_crystal_description irregular
_exptl_crystal_F_000 1296
_exptl_crystal_size_max 0.27
_exptl_crystal_size_mid 0.14
_exptl_crystal_size_min 0.14
_refine_diff_density_max 1.704
_refine_diff_density_min -0.667
_refine_diff_density_rms 0.109
_refine_ls_extinction_method none
_refine_ls_goodness_of_fit_ref 1.049
_refine_ls_hydrogen_treatment refall
_refine_ls_matrix_type full
_refine_ls_number_parameters 423
_refine_ls_number_reflns 8397
_refine_ls_number_restraints 3
_refine_ls_restrained_S_all 1.049
_refine_ls_R_factor_all 0.0468
_refine_ls_R_factor_gt 0.0344
_refine_ls_shift/su_max 0.004
_refine_ls_shift/su_mean 0.000
_refine_ls_structure_factor_coef Fsqd
_refine_ls_weighting_details 'calc w=1/[\s^2^(Fo^2^)+(0.0450P)^2^+1.7831P] where P=(Fo^2^+2Fc^2^)/3'
_refine_ls_weighting_scheme calc
_refine_ls_wR_factor_gt 0.0851
_refine_ls_wR_factor_ref 0.0947
_reflns_number_gt 6813
_reflns_number_total 8397
_reflns_threshold_expression >2sigma(I)
_cod_data_source_file om010937o.cif
_cod_data_source_block gko37
_cod_depositor_comments
;
The following automatic conversions were performed:

'_symmetry_cell_setting' value 'Monoclinic' changed to 'monoclinic'
according to /home/saulius/struct/CIF-dictionaries/cif_core.dic
dictionary named 'cif_core.dic' version 2.4.1 from 2010-06-29.

Automatic conversion script
Id: cif_fix_values 1715 2011-07-08 13:25:40Z adriana 
;
_cod_original_sg_symbol_H-M P2(1)/n
_cod_database_code 4076697

loop_
_symmetry_equiv_pos_as_xyz
'x, y, z'
'-x+1/2, y+1/2, -z+1/2'
'-x, -y, -z'
'x-1/2, -y-1/2, z-1/2'

loop_
_atom_site_label
_atom_site_type_symbol
_atom_site_fract_x
_atom_site_fract_y
_atom_site_fract_z
_atom_site_U_iso_or_equiv
_atom_site_adp_type
_atom_site_occupancy
_atom_site_symmetry_multiplicity
_atom_site_calc_flag
_atom_site_refinement_flags
_atom_site_disorder_assembly
_atom_site_disorder_group
Ru1 Ru 0.739951(15) 0.691626(7) 0.506692(11) 0.01647(5) Uani 1 1 d . . .
Cl1 Cl 0.74531(5) 0.48863(3) 0.51132(4) 0.02429(10) Uani 1 1 d . . .
Cl2 Cl 0.72071(7) 0.91196(3) 0.50319(4) 0.03196(12) Uani 1 1 d . . .
N1 N 0.57346(18) 0.56024(9) 0.65266(13) 0.0216(3) Uani 1 1 d . . .
N2 N 0.90608(18) 0.56285(8) 0.36524(12) 0.0195(3) Uani 1 1 d . . .
C1 C 0.4519(2) 0.66669(10) 0.61076(14) 0.0197(3) Uani 1 1 d . . .
C2 C 0.4834(2) 0.61001(10) 0.67188(14) 0.0200(3) Uani 1 1 d . . .
C3 C 0.6022(2) 0.50588(11) 0.70708(16) 0.0262(4) Uani 1 1 d . . .
C4 C 0.5431(3) 0.49647(12) 0.79016(17) 0.0304(5) Uani 1 1 d . . .
C5 C 0.4546(2) 0.54514(12) 0.81543(16) 0.0270(4) Uani 1 1 d . . .
C6 C 0.4221(2) 0.60237(10) 0.75707(15) 0.0221(4) Uani 1 1 d . . .
C7 C 0.3307(2) 0.65289(11) 0.78197(16) 0.0256(4) Uani 1 1 d . . .
C8 C 0.3012(2) 0.70747(12) 0.72338(17) 0.0279(4) Uani 1 1 d . . .
C9 C 0.3598(2) 0.71378(11) 0.63829(17) 0.0252(4) Uani 1 1 d . . .
C10 C 0.5086(2) 0.67931(10) 0.52080(14) 0.0193(3) Uani 1 1 d . . .
C11 C 0.5304(2) 0.74423(10) 0.48598(15) 0.0220(4) Uani 1 1 d . . .
C12 C 0.5699(2) 0.73847(11) 0.39243(15) 0.0239(4) Uani 1 1 d . . .
C13 C 0.5752(2) 0.67027(11) 0.36964(15) 0.0234(4) Uani 1 1 d . . .
C14 C 0.5372(2) 0.63338(10) 0.44828(14) 0.0204(3) Uani 1 1 d . . .
C15 C 1.0275(2) 0.66959(10) 0.40231(14) 0.0183(3) Uani 1 1 d . . .
C16 C 0.9970(2) 0.61167(10) 0.34419(13) 0.0179(3) Uani 1 1 d . . .
C17 C 0.8790(2) 0.50705(10) 0.31436(16) 0.0237(4) Uani 1 1 d . . .
C18 C 0.9419(2) 0.49484(11) 0.23362(16) 0.0268(4) Uani 1 1 d . . .
C19 C 1.0319(2) 0.54227(11) 0.20737(15) 0.0245(4) Uani 1 1 d . . .
C20 C 1.0606(2) 0.60150(10) 0.26083(14) 0.0204(3) Uani 1 1 d . . .
C21 C 1.1514(2) 0.65156(11) 0.23371(16) 0.0248(4) Uani 1 1 d . . .
C22 C 1.1780(2) 0.70791(12) 0.28887(17) 0.0268(4) Uani 1 1 d . . .
C23 C 1.1184(2) 0.71633(11) 0.37276(16) 0.0235(4) Uani 1 1 d . . .
C24 C 0.9710(2) 0.68296(9) 0.49181(14) 0.0179(3) Uani 1 1 d . . .
C25 C 0.9450(2) 0.74800(10) 0.52493(15) 0.0205(3) Uani 1 1 d . . .
C26 C 0.9068(2) 0.74228(11) 0.61891(15) 0.0239(4) Uani 1 1 d . . .
C27 C 0.9077(2) 0.67419(12) 0.64413(15) 0.0240(4) Uani 1 1 d . . .
C28 C 0.9471(2) 0.63720(10) 0.56606(14) 0.0203(3) Uani 1 1 d . . .
Cl3 Cl 0.30150(7) 0.87853(3) 0.37030(5) 0.03217(17) Uani 0.889(2) 1 d PD A 1
Cl4 Cl 0.19839(9) 0.88582(4) 0.55433(6) 0.0447(2) Uani 0.889(2) 1 d PD A 1
C29 C 0.3273(3) 0.91684(13) 0.4886(2) 0.0292(5) Uani 0.889(2) 1 d PD A 1
H29A H 0.3076 0.9622 0.4795 0.060 Uiso 0.889(2) 1 d P A 1
H29B H 0.4275 0.9041 0.5195 0.060 Uiso 0.889(2) 1 d P A 1
Cl3A Cl 0.300(3) 0.8905(14) 0.449(2) 0.200 Uiso 0.111(2) 1 d PD A 2
Cl4A Cl 0.180(3) 0.8815(14) 0.626(2) 0.200 Uiso 0.111(2) 1 d PD A 2
C29A C 0.176(8) 0.928(3) 0.517(4) 0.200 Uiso 0.111(2) 1 d PD A 2
H29C H 0.2086 0.9739 0.5345 0.200 Uiso 0.111(2) 1 calc PR A 2
H29D H 0.0737 0.9294 0.4751 0.200 Uiso 0.111(2) 1 calc PR A 2
H1N H 0.612(3) 0.5626(14) 0.606(2) 0.030(7) Uiso 1 1 d . . .
H2N H 0.859(3) 0.5683(15) 0.412(2) 0.038(8) Uiso 1 1 d . . .
H3 H 0.669(3) 0.4761(13) 0.6831(19) 0.027(7) Uiso 1 1 d . . .
H4 H 0.574(3) 0.4596(16) 0.827(2) 0.043(8) Uiso 1 1 d . . .
H5 H 0.412(3) 0.5422(13) 0.875(2) 0.032(7) Uiso 1 1 d . . .
H7 H 0.297(3) 0.6466(13) 0.842(2) 0.027(7) Uiso 1 1 d . . .
H8 H 0.236(3) 0.7418(13) 0.735(2) 0.031(7) Uiso 1 1 d . . .
H9 H 0.330(3) 0.7519(13) 0.5973(19) 0.023(6) Uiso 1 1 d . . .
H11 H 0.524(3) 0.7848(14) 0.520(2) 0.026(6) Uiso 1 1 d . . .
H12 H 0.589(3) 0.7722(13) 0.3536(18) 0.021(6) Uiso 1 1 d . . .
H13 H 0.594(3) 0.6534(14) 0.314(2) 0.028(7) Uiso 1 1 d . . .
H14 H 0.529(3) 0.5879(13) 0.4472(18) 0.020(6) Uiso 1 1 d . . .
H17 H 0.817(3) 0.4795(14) 0.335(2) 0.030(7) Uiso 1 1 d . . .
H18 H 0.913(3) 0.4533(14) 0.198(2) 0.030(7) Uiso 1 1 d . . .
H19 H 1.079(3) 0.5381(13) 0.1514(19) 0.026(6) Uiso 1 1 d . . .
H21 H 1.188(3) 0.6424(13) 0.171(2) 0.029(7) Uiso 1 1 d . . .
H22 H 1.235(3) 0.7417(14) 0.273(2) 0.032(7) Uiso 1 1 d . . .
H23 H 1.149(3) 0.7557(13) 0.4127(19) 0.022(6) Uiso 1 1 d . . .
H25 H 0.953(3) 0.7877(14) 0.491(2) 0.027(7) Uiso 1 1 d . . .
H26 H 0.885(3) 0.7773(14) 0.658(2) 0.029(7) Uiso 1 1 d . . .
H27 H 0.890(3) 0.6562(15) 0.703(2) 0.036(8) Uiso 1 1 d . . .
H28 H 0.961(3) 0.5909(13) 0.5659(19) 0.025(6) Uiso 1 1 d . . .

loop_
_atom_site_aniso_label
_atom_site_aniso_U_11
_atom_site_aniso_U_22
_atom_site_aniso_U_33
_atom_site_aniso_U_23
_atom_site_aniso_U_13
_atom_site_aniso_U_12
Ru1 0.01577(8) 0.01779(8) 0.01657(8) 0.00012(5) 0.00516(5) -0.00060(5)
Cl1 0.0232(2) 0.0229(2) 0.0278(2) 0.00122(17) 0.00784(18) 0.00002(16)
Cl2 0.0438(3) 0.0310(3) 0.0244(2) -0.0016(2) 0.0145(2) -0.0045(2)
N1 0.0189(7) 0.0262(9) 0.0195(7) -0.0006(6) 0.0040(6) 0.0001(6)
N2 0.0174(7) 0.0226(8) 0.0189(7) 0.0000(6) 0.0048(6) 0.0002(6)
C1 0.0149(8) 0.0241(9) 0.0203(8) -0.0012(7) 0.0041(6) -0.0011(6)
C2 0.0155(8) 0.0257(9) 0.0187(8) -0.0024(7) 0.0036(6) -0.0022(7)
C3 0.0234(9) 0.0258(10) 0.0266(10) -0.0008(8) -0.0003(8) 0.0005(8)
C4 0.0304(10) 0.0308(11) 0.0283(11) 0.0057(9) 0.0031(9) -0.0022(9)
C5 0.0257(9) 0.0332(11) 0.0218(9) 0.0030(8) 0.0045(8) -0.0037(8)
C6 0.0193(8) 0.0270(10) 0.0200(8) -0.0011(7) 0.0046(7) -0.0035(7)
C7 0.0227(9) 0.0315(11) 0.0246(9) -0.0027(8) 0.0096(8) -0.0028(8)
C8 0.0251(10) 0.0318(11) 0.0297(11) -0.0014(8) 0.0125(8) 0.0041(8)
C9 0.0219(9) 0.0259(10) 0.0301(10) 0.0015(8) 0.0106(8) 0.0029(8)
C10 0.0153(7) 0.0236(9) 0.0195(8) 0.0006(7) 0.0048(6) -0.0001(6)
C11 0.0184(8) 0.0214(9) 0.0263(9) 0.0024(7) 0.0055(7) 0.0026(7)
C12 0.0217(9) 0.0286(10) 0.0216(9) 0.0067(8) 0.0054(7) 0.0031(7)
C13 0.0207(9) 0.0312(10) 0.0181(8) 0.0000(8) 0.0041(7) -0.0003(7)
C14 0.0169(8) 0.0236(9) 0.0200(8) -0.0019(7) 0.0027(6) -0.0016(7)
C15 0.0159(8) 0.0224(9) 0.0172(8) -0.0005(7) 0.0049(6) 0.0009(6)
C16 0.0156(7) 0.0216(9) 0.0165(8) 0.0014(6) 0.0038(6) 0.0018(6)
C17 0.0219(9) 0.0236(9) 0.0243(9) -0.0008(7) 0.0026(7) -0.0027(7)
C18 0.0288(10) 0.0271(10) 0.0235(9) -0.0052(8) 0.0039(8) 0.0012(8)
C19 0.0267(9) 0.0279(10) 0.0195(9) -0.0025(7) 0.0061(7) 0.0034(8)
C20 0.0184(8) 0.0247(9) 0.0181(8) 0.0011(7) 0.0039(7) 0.0025(7)
C21 0.0249(9) 0.0292(10) 0.0229(9) -0.0009(8) 0.0110(8) -0.0005(8)
C22 0.0269(10) 0.0306(11) 0.0269(10) -0.0005(8) 0.0142(8) -0.0048(8)
C23 0.0227(9) 0.0253(10) 0.0245(9) -0.0027(8) 0.0096(7) -0.0035(7)
C24 0.0153(7) 0.0216(9) 0.0174(8) -0.0002(7) 0.0048(6) -0.0008(6)
C25 0.0182(8) 0.0214(9) 0.0229(9) -0.0024(7) 0.0069(7) -0.0036(7)
C26 0.0219(9) 0.0296(10) 0.0211(9) -0.0067(8) 0.0068(7) -0.0035(7)
C27 0.0214(9) 0.0344(11) 0.0166(8) 0.0004(8) 0.0052(7) -0.0018(8)
C28 0.0178(8) 0.0244(9) 0.0188(8) 0.0022(7) 0.0043(7) 0.0010(7)
Cl3 0.0345(3) 0.0328(3) 0.0275(3) -0.0034(2) 0.0034(2) 0.0066(2)
Cl4 0.0526(4) 0.0436(4) 0.0436(4) -0.0057(3) 0.0228(3) -0.0154(3)
C29 0.0304(12) 0.0268(12) 0.0309(12) -0.0077(9) 0.0079(10) -0.0046(9)

loop_
_atom_type_symbol
_atom_type_description
_atom_type_scat_dispersion_real
_atom_type_scat_dispersion_imag
_atom_type_scat_source
C C 0.0033 0.0016 'International Tables Vol C Tables 4.2.6.8 and 6.1.1.4'
H H 0.0000 0.0000 'International Tables Vol C Tables 4.2.6.8 and 6.1.1.4'
N N 0.0061 0.0033 'International Tables Vol C Tables 4.2.6.8 and 6.1.1.4'
Cl Cl 0.1484 0.1585 'International Tables Vol C Tables 4.2.6.8 and 6.1.1.4'
Ru Ru -1.2594 0.8363 'International Tables Vol C Tables 4.2.6.8 and 6.1.1.4'

loop_
_geom_angle_atom_site_label_1
_geom_angle_atom_site_label_2
_geom_angle_atom_site_label_3
_geom_angle
C11 Ru1 C25 118.66(8)
C11 Ru1 C12 38.37(8)
C25 Ru1 C12 108.51(8)
C11 Ru1 C26 108.95(8)
C25 Ru1 C26 38.29(7)
C12 Ru1 C26 125.98(9)
C11 Ru1 C24 151.85(7)
C25 Ru1 C24 38.44(7)
C12 Ru1 C24 121.38(7)
C26 Ru1 C24 64.04(7)
C11 Ru1 C13 63.95(8)
C25 Ru1 C13 128.23(8)
C12 Ru1 C13 38.04(8)
C26 Ru1 C13 161.85(8)
C24 Ru1 C13 113.57(7)
C11 Ru1 C27 128.76(8)
C25 Ru1 C27 63.96(8)
C12 Ru1 C27 162.09(9)
C26 Ru1 C27 38.03(8)
C24 Ru1 C27 63.91(7)
C13 Ru1 C27 159.29(9)
C11 Ru1 C10 38.36(7)
C25 Ru1 C10 152.11(7)
C12 Ru1 C10 64.03(7)
C26 Ru1 C10 122.09(7)
C24 Ru1 C10 168.85(8)
C13 Ru1 C10 63.82(7)
C27 Ru1 C10 114.29(7)
C11 Ru1 C28 165.74(8)
C25 Ru1 C28 64.14(8)
C12 Ru1 C28 155.88(7)
C26 Ru1 C28 63.77(8)
C24 Ru1 C28 38.32(7)
C13 Ru1 C28 126.74(8)
C27 Ru1 C28 37.99(7)
C10 Ru1 C28 133.35(7)
C11 Ru1 C14 63.96(8)
C25 Ru1 C14 165.23(7)
C12 Ru1 C14 63.70(8)
C26 Ru1 C14 156.47(7)
C24 Ru1 C14 133.03(7)
C13 Ru1 C14 37.96(7)
C27 Ru1 C14 127.20(8)
C10 Ru1 C14 38.16(7)
C28 Ru1 C14 117.34(8)
C3 N1 C2 123.61(19)
C3 N1 H1N 116(2)
C2 N1 H1N 121(2)
C17 N2 C16 123.68(18)
C17 N2 H2N 116(2)
C16 N2 H2N 120(2)
C9 C1 C2 116.74(18)
C9 C1 C10 117.79(18)
C2 C1 C10 125.47(17)
N1 C2 C1 122.20(17)
N1 C2 C6 116.73(18)
C1 C2 C6 121.08(18)
N1 C3 C4 121.2(2)
N1 C3 H3 112.5(16)
C4 C3 H3 126.3(16)
C5 C4 C3 118.4(2)
C5 C4 H4 124.6(19)
C3 C4 H4 116.7(19)
C4 C5 C6 120.5(2)
C4 C5 H5 122.5(16)
C6 C5 H5 117.0(16)
C5 C6 C7 121.19(19)
C5 C6 C2 119.49(19)
C7 C6 C2 119.32(19)
C8 C7 C6 119.48(19)
C8 C7 H7 124.3(16)
C6 C7 H7 116.1(16)
C7 C8 C9 120.6(2)
C7 C8 H8 122.5(17)
C9 C8 H8 116.7(17)
C1 C9 C8 122.7(2)
C1 C9 H9 120.0(15)
C8 C9 H9 117.2(15)
C11 C10 C14 107.42(17)
C11 C10 C1 123.11(18)
C14 C10 C1 129.19(18)
C11 C10 Ru1 69.69(10)
C14 C10 Ru1 71.19(10)
C1 C10 Ru1 128.94(13)
C12 C11 C10 108.31(18)
C12 C11 Ru1 71.27(11)
C10 C11 Ru1 71.95(11)
C12 C11 H11 124.9(16)
C10 C11 H11 126.8(16)
Ru1 C11 H11 120.8(16)
C13 C12 C11 108.03(18)
C13 C12 Ru1 71.44(11)
C11 C12 Ru1 70.36(11)
C13 C12 H12 125.4(16)
C11 C12 H12 126.5(16)
Ru1 C12 H12 123.7(16)
C12 C13 C14 108.31(18)
C12 C13 Ru1 70.52(12)
C14 C13 Ru1 71.51(11)
C12 C13 H13 125.9(18)
C14 C13 H13 125.7(18)
Ru1 C13 H13 126.0(17)
C13 C14 C10 107.93(18)
C13 C14 Ru1 70.53(11)
C10 C14 Ru1 70.65(11)
C13 C14 H14 123.0(15)
C10 C14 H14 129.0(15)
Ru1 C14 H14 127.1(16)
C23 C15 C16 117.12(17)
C23 C15 C24 118.24(18)
C16 C15 C24 124.64(17)
N2 C16 C15 122.13(17)
N2 C16 C20 116.77(17)
C15 C16 C20 121.10(17)
N2 C17 C18 121.1(2)
N2 C17 H17 115.2(18)
C18 C17 H17 123.7(18)
C19 C18 C17 118.2(2)
C19 C18 H18 125.5(16)
C17 C18 H18 116.2(16)
C18 C19 C20 120.90(19)
C18 C19 H19 123.7(15)
C20 C19 H19 115.4(16)
C19 C20 C21 121.65(18)
C19 C20 C16 119.30(18)
C21 C20 C16 119.05(18)
C22 C21 C20 119.55(19)
C22 C21 H21 125.5(15)
C20 C21 H21 114.9(15)
C21 C22 C23 120.7(2)
C21 C22 H22 122.1(17)
C23 C22 H22 117.2(17)
C15 C23 C22 122.4(2)
C15 C23 H23 120.8(14)
C22 C23 H23 116.7(14)
C25 C24 C28 107.56(16)
C25 C24 C15 123.66(17)
C28 C24 C15 128.48(17)
C25 C24 Ru1 70.14(10)
C28 C24 Ru1 71.11(10)
C15 C24 Ru1 128.94(13)
C26 C25 C24 108.04(18)
C26 C25 Ru1 71.19(11)
C24 C25 Ru1 71.42(10)
C26 C25 H25 125.8(17)
C24 C25 H25 126.1(17)
Ru1 C25 H25 123.9(16)
C27 C26 C25 108.27(18)
C27 C26 Ru1 71.45(12)
C25 C26 Ru1 70.52(11)
C27 C26 H26 125.6(17)
C25 C26 H26 126.1(17)
Ru1 C26 H26 124.0(16)
C26 C27 C28 108.21(17)
C26 C27 Ru1 70.52(12)
C28 C27 Ru1 71.12(11)
C26 C27 H27 126.7(18)
C28 C27 H27 125.0(18)
Ru1 C27 H27 126.0(18)
C27 C28 C24 107.91(18)
C27 C28 Ru1 70.88(11)
C24 C28 Ru1 70.56(10)
C27 C28 H28 125.5(16)
C24 C28 H28 126.4(16)
Ru1 C28 H28 127.4(16)
Cl4 C29 Cl3 110.66(14)
Cl4 C29 H29A 106.6(2)
Cl3 C29 H29A 108.8(2)
Cl4 C29 H29B 111.3(2)
Cl3 C29 H29B 102.02(19)
H29A C29 H29B 117.4(3)
C29A Cl3A H29A 56(3)
C29A Cl3A H29B 94(3)
H29A Cl3A H29B 68.2(12)
Cl4A C29A Cl3A 109(2)
Cl4A C29A H29A 130(5)
Cl3A C29A H29A 52.7(15)
Cl4A C29A H29C 109.9
Cl3A C29A H29C 109.9
H29A C29A H29C 57.4
Cl4A C29A H29D 109.9
Cl3A C29A H29D 109.9
H29A C29A H29D 120.0
H29C C29A H29D 108.3

loop_
_geom_bond_atom_site_label_1
_geom_bond_atom_site_label_2
_geom_bond_distance
Ru1 C11 2.1662(19)
Ru1 C25 2.1725(19)
Ru1 C12 2.178(2)
Ru1 C26 2.181(2)
Ru1 C24 2.1894(18)
Ru1 C13 2.190(2)
Ru1 C27 2.194(2)
Ru1 C10 2.1961(18)
Ru1 C28 2.1967(19)
Ru1 C14 2.2033(19)
N1 C3 1.329(3)
N1 C2 1.371(3)
N1 H1N 0.81(3)
N2 C17 1.328(3)
N2 C16 1.370(2)
N2 H2N 0.86(3)
C1 C9 1.387(3)
C1 C2 1.420(3)
C1 C10 1.478(3)
C2 C6 1.427(3)
C3 C4 1.393(3)
C3 H3 0.97(3)
C4 C5 1.375(3)
C4 H4 0.92(3)
C5 C6 1.409(3)
C5 H5 0.99(3)
C6 C7 1.418(3)
C7 C8 1.364(3)
C7 H7 0.96(3)
C8 C9 1.408(3)
C8 H8 0.96(3)
C9 H9 0.96(3)
C10 C11 1.433(3)
C10 C14 1.438(3)
C11 C12 1.428(3)
C11 H11 0.96(3)
C12 C13 1.424(3)
C12 H12 0.91(3)
C13 C14 1.429(3)
C13 H13 0.90(3)
C14 H14 0.93(3)
C15 C23 1.386(3)
C15 C16 1.417(3)
C15 C24 1.474(3)
C16 C20 1.423(3)
C17 C18 1.393(3)
C17 H17 0.89(3)
C18 C19 1.372(3)
C18 H18 0.99(3)
C19 C20 1.406(3)
C19 H19 0.98(3)
C20 C21 1.420(3)
C21 C22 1.367(3)
C21 H21 1.01(3)
C22 C23 1.404(3)
C22 H22 0.92(3)
C23 H23 0.98(3)
C24 C25 1.436(3)
C24 C28 1.440(3)
C25 C26 1.428(3)
C25 H25 0.94(3)
C26 C27 1.425(3)
C26 H26 0.94(3)
C27 C28 1.429(3)
C27 H27 0.94(3)
C28 H28 0.95(3)
Cl3 C29 1.782(3)
Cl4 C29 1.767(3)
C29 H29A 0.942(3)
C29 H29B 0.960(3)
Cl3A C29A 1.81(2)
Cl3A H29A 1.52(3)
Cl3A H29B 1.38(3)
Cl4A C29A 1.78(2)
C29A H29A 1.58(7)
C29A H29C 0.9900
C29A H29D 0.9900
